data_7028041
loop_
_publ_author_name
'Taylor, Michael J.'
'Rickard, Clifton E. F.'
'Kloo, Lars A.'

_publ_section_title
;
 Vibrational and crystallographic studies of dioxohalogenomolybdenum(VI)
 complexes with crown ethers
;
_journal_issue 19
_journal_name_full 'Journal of the Chemical Society, Dalton Transactions'
_journal_page_first 3195
_journal_paper_doi 10.1039/a803295e
_journal_year 1998
_chemical_formula_sum 'C12 H32 Cl2 Mo O12'
_chemical_formula_weight 535.22
_chemical_name_systematic
; 
 Diaquodichlorodioxomolybdenum(VI) dihydrate 18-crown-6 
;
_space_group_IT_number 60
_symmetry_cell_setting orthorhombic
_symmetry_space_group_name_Hall '-P 2n 2ab'
_symmetry_space_group_name_H-M 'P b c n'
_atom_sites_solution_hydrogens geom
_atom_sites_solution_primary direct
_atom_sites_solution_secondary difmap
_audit_creation_method SHELXL-97
_cell_angle_alpha 90.00
_cell_angle_beta 90.00
_cell_angle_gamma 90.00
_cell_formula_units_Z 4
_cell_length_a 8.3364(2)
_cell_length_b 19.2115(6)
_cell_length_c 14.3430(4)
_cell_measurement_reflns_used 6684
_cell_measurement_temperature 203(2)
_cell_measurement_theta_max 25
_cell_measurement_theta_min 2
_cell_volume 2297.10(11)
_computing_cell_refinement 'Siemens SMART'
_computing_data_collection 'Siemens SMART (Siemens, 1995)'
_computing_data_reduction 'Siemens SAINT  (Siemens, 1995)'
_computing_molecular_graphics 'Siemens SHELXTL (Siemens, 1994)'
_computing_publication_material SHELXL-93
_computing_structure_refinement 'SHELXL-93 Sheldrick, (1993)'
_computing_structure_solution 'SHELXS Sheldrick, (1990)'
_diffrn_ambient_temperature 203(2)
_diffrn_measurement_device_type 'Siemens SMART'
_diffrn_measurement_method 'Area detector'
_diffrn_radiation_monochromator graphite
_diffrn_radiation_source 'fine-focus sealed tube'
_diffrn_radiation_type MoK\a
_diffrn_radiation_wavelength 0.71073
_diffrn_reflns_av_R_equivalents 0.0316
_diffrn_reflns_av_sigmaI/netI 0.0212
_diffrn_reflns_limit_h_max 9
_diffrn_reflns_limit_h_min 0
_diffrn_reflns_limit_k_max 22
_diffrn_reflns_limit_k_min 0
_diffrn_reflns_limit_l_max 17
_diffrn_reflns_limit_l_min 0
_diffrn_reflns_number 13297
_diffrn_reflns_theta_max 24.98
_diffrn_reflns_theta_min 2.12
_diffrn_standards_decay_% 0
_exptl_absorpt_coefficient_mu 0.854
_exptl_absorpt_correction_T_max 0.9348
_exptl_absorpt_correction_T_min 0.7717
_exptl_absorpt_correction_type multi-scan
_exptl_crystal_colour Colourless
_exptl_crystal_density_diffrn 1.548
_exptl_crystal_density_method 'not measured'
_exptl_crystal_description Needle
_exptl_crystal_F_000 1104
_exptl_crystal_size_max 0.32
_exptl_crystal_size_mid 0.15
_exptl_crystal_size_min 0.08
_refine_diff_density_max 0.349
_refine_diff_density_min -0.327
_refine_diff_density_rms 0.057
_refine_ls_extinction_coef 0.0014(3)
_refine_ls_extinction_expression Fc^*^=kFc[1+0.001xFc^2^\l^3^/sin(2\q)]^-1/4^
_refine_ls_extinction_method SHELXL
_refine_ls_goodness_of_fit_ref 1.073
_refine_ls_hydrogen_treatment mixed
_refine_ls_matrix_type full
_refine_ls_number_parameters 172
_refine_ls_number_reflns 2026
_refine_ls_number_restraints 0
_refine_ls_restrained_S_all 1.073
_refine_ls_R_factor_all 0.0509
_refine_ls_R_factor_gt 0.0374
_refine_ls_shift/su_max 0.153
_refine_ls_shift/su_mean 0.013
_refine_ls_structure_factor_coef Fsqd
_refine_ls_weighting_details 'w=1/[\s^2^(Fo^2^)+(0.0362P)^2^+2.9330P] where P=(Fo^2^+2Fc^2^)/3'
_refine_ls_weighting_scheme calc
_refine_ls_wR_factor_gt 0.0843
_refine_ls_wR_factor_ref 0.0933
_reflns_number_gt 1619
_reflns_number_total 2026
_reflns_threshold_expression >2sigma(I)
_cod_data_source_file e803295sup1.cif
_cod_data_source_block '[2]'
_cod_depositor_comments
;
The following automatic conversions were performed:

'_symmetry_cell_setting' value 'Orthorhombic' changed to
'orthorhombic' according to
/home/saulius/struct/CIF-dictionaries/cif_core.dic dictionary named
'cif_core.dic' version 2.4.2 from
2011-04-26.

'_exptl_absorpt_correction_type' value 'Multi-scan'
changed to 'multi-scan' according to
/home/saulius/struct/CIF-dictionaries/cif_core.dic dictionary named
'cif_core.dic' version 2.4.2 from 2011-04-26.

Automatic conversion script
Id: cif_fix_values 1891 2012-01-12 08:04:46Z andrius 

The following automatic conversions were performed:

'_refine_ls_weighting_scheme' value 'calc
w=1/[\s^2^(Fo^2^)+(0.0362P)^2^+2.9330P] where P=(Fo^2^+2Fc^2^)/3' was
changed to 'calc'. New tag '_refine_ls_weighting_details' was
created. The value of the new tag was set to
'w=1/[\s^2^(Fo^2^)+(0.0362P)^2^+2.9330P] where P=(Fo^2^+2Fc^2^)/3'.

Automatic conversion script
Id: cif_fix_values 3143 2015-03-26 13:38:13Z robertas 
;
_cod_database_code 7028041

loop_
_symmetry_equiv_pos_as_xyz
'x, y, z'
'-x+1/2, -y+1/2, z+1/2'
'-x, y, -z+1/2'
'x+1/2, -y+1/2, -z'
'-x, -y, -z'
'x-1/2, y-1/2, -z-1/2'
'x, -y, z-1/2'
'-x-1/2, y-1/2, z'

loop_
_atom_site_label
_atom_site_type_symbol
_atom_site_fract_x
_atom_site_fract_y
_atom_site_fract_z
_atom_site_U_iso_or_equiv
_atom_site_adp_type
_atom_site_occupancy
_atom_site_calc_flag
_atom_site_refinement_flags
_atom_site_disorder_assembly
_atom_site_disorder_group
Mo Mo 0.0000 0.20939(2) 0.2500 0.04733(19) Uani 1 d S . .
Cl Cl 0.27793(11) 0.18788(5) 0.23162(8) 0.0647(3) Uani 1 d . . .
O2 O 0.0174(3) 0.11862(17) 0.3442(2) 0.0669(8) Uani 1 d . . .
H2A H -0.050(6) 0.089(2) 0.356(3) 0.080 Uiso 1 d . . .
H2B H 0.081(6) 0.114(3) 0.378(3) 0.080 Uiso 1 d . . .
O3 O 0.0222(4) 0.26346(17) 0.3409(2) 0.0870(10) Uani 1 d . . .
O1 O 0.5193(5) 0.61640(17) 0.6028(2) 0.0848(10) Uani 1 d . . .
O4 O 0.2596(4) 0.6138(2) 0.4743(3) 0.0833(10) Uani 1 d . . .
O7 O 0.2060(4) 0.4788(2) 0.4101(2) 0.0881(10) Uani 1 d . . .
C2 C 0.447(3) 0.6681(12) 0.5813(16) 0.122(10) Uani 0.50 d P A 1
H2A H 0.5038 0.6895 0.5289 0.147 Uiso 0.50 calc PR A 1
H2B H 0.4539 0.7006 0.6337 0.147 Uiso 0.50 calc PR A 1
C3 C 0.296(3) 0.6637(11) 0.5579(15) 0.069(6) Uani 0.50 d P A 1
H3C H 0.2571 0.7103 0.5419 0.083 Uiso 0.50 calc PR A 1
H3D H 0.2347 0.6477 0.6122 0.083 Uiso 0.50 calc PR A 1
C5 C 0.118(2) 0.5978(11) 0.4589(13) 0.089(6) Uani 0.50 d P A 1
H5A H 0.0576 0.6388 0.4388 0.106 Uiso 0.50 calc PR A 1
H5B H 0.0687 0.5795 0.5158 0.106 Uiso 0.50 calc PR A 1
C6 C 0.1161(17) 0.5488(8) 0.3912(15) 0.061(5) Uani 0.50 d P A 1
H6A H 0.1618 0.5695 0.3347 0.073 Uiso 0.50 calc PR A 1
H6B H 0.0037 0.5378 0.3776 0.073 Uiso 0.50 calc PR A 1
C2' C 0.428(4) 0.6790(6) 0.5682(15) 0.108(11) Uani 0.50 d P A 2
H2'1 H 0.4273 0.7154 0.6161 0.130 Uiso 0.50 calc PR A 2
H2'2 H 0.4796 0.6978 0.5123 0.130 Uiso 0.50 calc PR A 2
C3' C 0.235(3) 0.6547(14) 0.5429(17) 0.125(12) Uani 0.50 d P A 2
H3'1 H 0.1851 0.6304 0.5954 0.149 Uiso 0.50 calc PR A 2
H3'2 H 0.1693 0.6947 0.5250 0.149 Uiso 0.50 calc PR A 2
C5' C 0.0896(17) 0.5812(14) 0.440(2) 0.139(16) Uani 0.50 d P A 2
H5'1 H 0.0333 0.5604 0.4932 0.166 Uiso 0.50 calc PR A 2
H5'2 H 0.0217 0.6181 0.4141 0.166 Uiso 0.50 calc PR A 2
C6' C 0.122(3) 0.5238(10) 0.3633(18) 0.103(9) Uani 0.50 d P A 2
H6'1 H 0.0221 0.5034 0.3403 0.124 Uiso 0.50 calc PR A 2
H6'2 H 0.1833 0.5427 0.3107 0.124 Uiso 0.50 calc PR A 2
C8 C 0.2364(9) 0.4319(4) 0.3393(5) 0.126(3) Uani 1 d . . .
H8A H 0.3043 0.4541 0.2921 0.151 Uiso 1 calc R . .
H8B H 0.1350 0.4188 0.3095 0.151 Uiso 1 calc R . .
C9 C 0.3167(8) 0.3690(4) 0.3743(5) 0.126(3) Uani 1 d . . .
H9A H 0.2605 0.3520 0.4298 0.151 Uiso 1 calc R . .
H9B H 0.3124 0.3325 0.3267 0.151 Uiso 1 calc R . .
O5 O 0.3372(4) 0.48635(17) 0.5971(2) 0.0703(9) Uani 1 d . . .
H6C H 0.313(6) 0.479(3) 0.545(3) 0.084 Uiso 1 d . . .
H6D H 0.387(6) 0.517(3) 0.600(4) 0.084 Uiso 1 d . . .

loop_
_atom_site_aniso_label
_atom_site_aniso_U_11
_atom_site_aniso_U_22
_atom_site_aniso_U_33
_atom_site_aniso_U_23
_atom_site_aniso_U_13
_atom_site_aniso_U_12
Mo 0.0462(3) 0.0397(3) 0.0561(3) 0.000 0.0048(2) 0.000
Cl 0.0437(5) 0.0629(6) 0.0874(7) 0.0156(5) 0.0052(4) -0.0026(4)
O2 0.0580(18) 0.080(2) 0.0628(17) 0.0287(15) -0.0192(13) -0.0236(15)
O3 0.075(2) 0.078(2) 0.108(2) -0.0451(19) 0.0179(17) -0.0239(17)
O1 0.122(3) 0.0564(19) 0.076(2) -0.0108(16) 0.013(2) -0.002(2)
O4 0.0549(19) 0.099(2) 0.096(2) 0.037(2) 0.0270(19) 0.0158(19)
O7 0.079(2) 0.110(3) 0.075(2) 0.028(2) -0.0204(18) -0.034(2)
C2 0.106(15) 0.18(2) 0.076(11) -0.047(13) 0.018(10) 0.051(14)
C3 0.097(16) 0.048(7) 0.063(7) -0.017(6) 0.002(10) 0.025(9)
C5 0.112(16) 0.065(8) 0.089(9) 0.031(7) -0.013(9) -0.019(9)
C6 0.019(6) 0.055(11) 0.110(15) 0.026(9) -0.009(7) 0.005(6)
C2' 0.24(3) 0.009(4) 0.076(10) -0.005(5) 0.030(15) -0.004(9)
C3' 0.13(2) 0.118(18) 0.12(2) 0.057(14) 0.095(17) 0.095(16)
C5' 0.010(5) 0.13(2) 0.28(4) 0.12(2) 0.051(12) 0.031(10)
C6' 0.091(11) 0.106(18) 0.112(16) 0.066(14) -0.054(10) -0.057(12)
C8 0.124(5) 0.157(7) 0.097(5) 0.018(5) -0.033(4) -0.070(5)
C9 0.133(6) 0.115(5) 0.129(5) -0.053(4) 0.004(4) -0.067(5)
O5 0.073(2) 0.065(2) 0.0724(19) 0.0169(17) -0.0003(17) 0.0052(15)

loop_
_atom_type_symbol
_atom_type_description
_atom_type_scat_dispersion_real
_atom_type_scat_dispersion_imag
_atom_type_scat_source
C C 0.0033 0.0016 'International Tables Vol C Tables 4.2.6.8 and 6.1.1.4'
H H 0.0000 0.0000 'International Tables Vol C Tables 4.2.6.8 and 6.1.1.4'
O O 0.0106 0.0060 'International Tables Vol C Tables 4.2.6.8 and 6.1.1.4'
Cl Cl 0.1484 0.1585 'International Tables Vol C Tables 4.2.6.8 and 6.1.1.4'
Mo Mo -1.6832 0.6857 'International Tables Vol C Tables 4.2.6.8 and 6.1.1.4'

loop_
_geom_angle_atom_site_label_1
_geom_angle_atom_site_label_2
_geom_angle_atom_site_label_3
_geom_angle
_geom_angle_site_symmetry_1
_geom_angle_site_symmetry_3
O3 Mo O3 103.5(3) . 3
O3 Mo O2 90.37(16) . .
O3 Mo O2 166.12(16) 3 .
O3 Mo O2 166.12(16) . 3
O3 Mo O2 90.37(16) 3 3
O2 Mo O2 75.83(17) . 3
O3 Mo Cl 94.98(11) . .
O3 Mo Cl 97.43(10) 3 .
O2 Mo Cl 82.31(8) . .
O2 Mo Cl 81.87(8) 3 .
O3 Mo Cl 97.43(10) . 3
O3 Mo Cl 94.98(11) 3 3
O2 Mo Cl 81.87(8) . 3
O2 Mo Cl 82.31(8) 3 3
Cl Mo Cl 159.90(5) . 3
C2 O1 C9 112.1(14) . 5_666
C2 O1 C2' 4.4(17) . .
C9 O1 C2' 113.6(11) 5_666 .
C5 O4 C3' 98.1(16) . .
C5 O4 C3 118.2(14) . .
C3' O4 C3 20.2(16) . .
C5 O4 C5' 11.5(18) . .
C3' O4 C5' 109.4(16) . .
C3 O4 C5' 129.5(12) . .
C6' O7 C8 98.8(11) . .
C6' O7 C6 23.0(14) . .
C8 O7 C6 121.4(8) . .
O1 C2 C3 120(2) . .
C2 C3 O4 115.1(15) . .
O4 C5 C6 108.3(16) . .
C5 C6 O7 117.9(15) . .
C3' C2' O1 109.0(12) . .
O4 C3' C2' 100.6(16) . .
C6' C5' O4 109.2(11) . .
O7 C6' C5' 101.4(19) . .
O7 C8 C9 111.6(5) . .
O1 C9 C8 110.6(5) 5_666 .

loop_
_geom_bond_atom_site_label_1
_geom_bond_atom_site_label_2
_geom_bond_distance
_geom_bond_site_symmetry_2
_geom_bond_publ_flag
Mo O3 1.677(3) . y
Mo O3 1.677(3) 3 ?
Mo O2 2.210(3) . y
Mo O2 2.210(3) 3 ?
Mo Cl 2.3682(9) . y
Mo Cl 2.3682(9) 3 ?
O1 C2 1.20(2) . ?
O1 C9 1.434(7) 5_666 ?
O1 C2' 1.51(2) . ?
O4 C5 1.238(19) . ?
O4 C3' 1.28(2) . ?
O4 C3 1.564(18) . ?
O4 C5' 1.63(3) . ?
O7 C6' 1.30(2) . ?
O7 C8 1.381(8) . ?
O7 C6 1.564(16) . ?
C2 C3 1.30(4) . ?
C5 C6 1.35(3) . ?
C2' C3' 1.71(4) . ?
C5' C6' 1.58(4) . ?
C8 C9 1.471(9) . ?
C9 O1 1.434(7) 5_666 ?

loop_
_geom_hbond_atom_site_label_D
_geom_hbond_atom_site_label_H
_geom_hbond_atom_site_label_A
_geom_hbond_distance_DH
_geom_hbond_distance_HA
_geom_hbond_distance_DA
_geom_hbond_angle_DHA
_geom_hbond_site_symmetry_A
O2 H2A O5 0.82(5) 1.85(5) 2.652(4) 165(5) 4_456
O2 H2B O4 0.73(5) 1.91(5) 2.636(4) 173(5) 8_655
O5 H6C O7 0.79(5) 2.12(5) 2.900(5) 166(5) .
O5 H6D O1 0.73(5) 2.20(5) 2.925(5) 175(6) .
